data_4334054
loop_
_publ_author_name
'Nayanmoni Gogoi'
'Mehrez Thlijeni'
'Carine Duhayon'
'Jean-Pascal Sutter'

_publ_contact_author_address
; 
Laboratoire de Chimie de Coordination du CNRS
205, route de Narbonne
31077 Toulouse (France)
;
_publ_contact_author_email sutter@lcc-toulouse.fr
_publ_contact_author_fax '(33) 5 61 55 30 03'
_publ_contact_author_name 'Jean-Pascal Sutter'
_publ_contact_author_phone '(33) 5 61 33 31 57 '
_publ_section_title
;
 Heptacoordinated Nickel(II) as an Ising-Type Anisotropic Building Unit:
 Illustration with a Pentanuclear [(NiL)3{W(CN)8}2] Complex
;
_journal_name_full 'Inorganic Chemistry'
_journal_page_first 2283
_journal_page_last 2285
_journal_paper_doi 10.1021/ic3027368
_journal_volume 52
_journal_year 2013
_chemical_formula_moiety 'C85 H67 N31 Ni3 O8 W2, 0.667(C2 H3 N), 12(H2 O)'
_chemical_formula_sum 'C86.33 H93 N31.67 Ni3 O20 W2'
_chemical_formula_weight 2438.02
_space_group_IT_number 15
_symmetry_cell_setting monoclinic
_symmetry_space_group_name_Hall '-C 2yc'
_symmetry_space_group_name_H-M 'C 1 2/c 1'
_atom_sites_solution_hydrogens difmap
_atom_sites_solution_primary other
_cell_angle_alpha 90
_cell_angle_beta 90.1820(10)
_cell_angle_gamma 90
_cell_formula_units_Z 4
_cell_length_a 29.1095(2)
_cell_length_b 16.87280(10)
_cell_length_c 21.41700(10)
_cell_measurement_reflns_used 77635
_cell_measurement_temperature 180
_cell_measurement_theta_max 31
_cell_measurement_theta_min 3
_cell_volume 10519.09(11)
_computing_cell_refinement 'CrysAlis, (Oxford Diffraction, 2002)'
_computing_data_collection 'Gemini, (Oxford Diffraction, 2006)'
_computing_data_reduction 'CrysAlis, (Oxford Diffraction, 2002)'
_computing_molecular_graphics 'CAMERON (Watkin et al., 1996)'
_computing_publication_material 'CRYSTALS (Betteridge et al., 2003)'
_computing_structure_refinement 'CRYSTALS (Betteridge et al., 2003)'
_computing_structure_solution 'Superflip (Palatinus & Chapuis, 2007)'
_diffrn_ambient_temperature 180
_diffrn_measured_fraction_theta_full 0.996
_diffrn_measured_fraction_theta_max 0.963
_diffrn_measurement_device Area
_diffrn_measurement_device_type 'Oxford Diffraction Gemini'
_diffrn_measurement_method '\f & \w scans'
_diffrn_radiation_monochromator graphite
_diffrn_radiation_type 'Mo K\a'
_diffrn_radiation_wavelength 0.71073
_diffrn_reflns_av_R_equivalents 0.065
_diffrn_reflns_limit_h_max 40
_diffrn_reflns_limit_h_min -41
_diffrn_reflns_limit_k_max 24
_diffrn_reflns_limit_k_min -23
_diffrn_reflns_limit_l_max 30
_diffrn_reflns_limit_l_min -30
_diffrn_reflns_number 268892
_diffrn_reflns_theta_full 28.189
_diffrn_reflns_theta_max 30.640
_diffrn_reflns_theta_min 3.375
_diffrn_standards_number 0
_exptl_absorpt_coefficient_mu 2.785
_exptl_absorpt_correction_T_max 0.66
_exptl_absorpt_correction_T_min 0.43
_exptl_absorpt_correction_type multi-scan
_exptl_absorpt_process_details 'CrysAlis, (Oxford Diffraction, 2002)'
_exptl_crystal_colour yellow
_exptl_crystal_density_diffrn 1.539
_exptl_crystal_description stick
_exptl_crystal_F_000 4898.608
_exptl_crystal_size_max 0.300
_exptl_crystal_size_mid 0.150
_exptl_crystal_size_min 0.150
_refine_diff_density_max 2.11
_refine_diff_density_min -0.94
_refine_ls_extinction_method none
_refine_ls_goodness_of_fit_ref 1.0314
_refine_ls_hydrogen_treatment constr
_refine_ls_matrix_type full
_refine_ls_number_parameters 649
_refine_ls_number_reflns 12257
_refine_ls_number_restraints 4
_refine_ls_R_factor_all 0.0500
_refine_ls_R_factor_gt 0.0347
_refine_ls_shift/su_max 0.0024868
_refine_ls_shift/su_mean 0.0000509
_refine_ls_structure_factor_coef F
_refine_ls_weighting_details
;
 Method, part 1, Chebychev polynomial, (Watkin, 1994, Prince, 1982) 
 [weight] = 1.0/[A~0~*T~0~(x)+A~1~*T~1~(x) ... +A~n-1~]*T~n-1~(x)] 
 where A~i~ are the Chebychev coefficients listed below and x= Fcalc/Fmax 
 Method = Robust Weighting (Prince, 1982) 
 W = [weight] * [1-(deltaF/6*sigmaF)^2^]^2^ 
 A~i~ are: 
 18.1 12.3 15.5 8.08 
;
_refine_ls_weighting_scheme calc
_refine_ls_wR_factor_all 0.0549
_refine_ls_wR_factor_gt 0.0403
_refine_ls_wR_factor_ref 0.0391
_reflns_limit_h_max 41
_reflns_limit_h_min -41
_reflns_limit_k_max 24
_reflns_limit_k_min 0
_reflns_limit_l_max 30
_reflns_limit_l_min 0
_reflns_number_gt 12919
_reflns_number_total 15634
_reflns_threshold_expression I>2.0\s(I)
_oxford_refine_ls_r_factor_ref 0.0319
_oxford_reflns_number_all 15613
_oxford_reflns_threshold_expression_ref I>3.0\s(I)
_cod_data_source_file ic3027368_si_003.cif
_cod_data_source_block 1
_cod_original_cell_volume 10519.10(11)
_cod_original_sg_symbol_H-M 'C 1 2/c 1 '
_cod_database_code 4334054

loop_
_symmetry_equiv_pos_as_xyz
x,y,z
-x,-y,-z
x+1/2,y+1/2,z
-x+1/2,-y+1/2,-z
-x,y,-z+1/2
x,-y,z+1/2
-x+1/2,y+1/2,-z+1/2
x+1/2,-y+1/2,z+1/2

loop_
_atom_site_label
_atom_site_type_symbol
_atom_site_fract_x
_atom_site_fract_y
_atom_site_fract_z
_atom_site_U_iso_or_equiv
_atom_site_occupancy
_atom_site_adp_type
_atom_site_refinement_flags_posn
_atom_site_refinement_flags_adp
W1 W 0.650521(3) 0.507790(5) 0.619057(4) 0.0157 1.0000 Uani . .
Ni1 Ni 0.813861(12) 0.444100(19) 0.527965(15) 0.0216 1.0000 Uani . .
Ni2 Ni 0.5000 0.47732(3) 0.7500 0.0255 1.0000 Uani S T
C1 C 0.71459(9) 0.46183(13) 0.58291(11) 0.0202 1.0000 Uani . .
C2 C 0.59529(9) 0.48517(14) 0.68311(11) 0.0219 1.0000 Uani . .
C3 C 0.70179(10) 0.57604(14) 0.66900(12) 0.0236 1.0000 Uani . .
C4 C 0.67316(10) 0.58005(15) 0.54156(12) 0.0252 1.0000 Uani . .
C5 C 0.62027(10) 0.62258(15) 0.63739(12) 0.0256 1.0000 Uani . .
C6 C 0.59147(10) 0.51508(16) 0.55741(12) 0.0255 1.0000 Uani . .
C7 C 0.63114(10) 0.39022(15) 0.58824(12) 0.0246 1.0000 Uani . .
C8 C 0.67627(9) 0.42826(14) 0.69011(12) 0.0215 1.0000 Uani . .
C11 C 0.78114(9) 0.41089(14) 0.40037(12) 0.0215 1.0000 Uani . .
C12 C 0.76509(11) 0.42795(16) 0.34059(13) 0.0279 1.0000 Uani . .
C13 C 0.76103(13) 0.50695(17) 0.32327(14) 0.0328 1.0000 Uani . .
C14 C 0.77330(12) 0.56643(17) 0.36486(13) 0.0319 1.0000 Uani . .
C15 C 0.78928(10) 0.54520(14) 0.42394(12) 0.0249 1.0000 Uani . .
C16 C 0.80417(11) 0.60161(15) 0.47244(13) 0.0271 1.0000 Uani . .
C17 C 0.80659(16) 0.68838(17) 0.45850(16) 0.0417 1.0000 Uani . .
C18 C 0.84250(11) 0.56435(16) 0.62554(13) 0.0283 1.0000 Uani . .
C19 C 0.82817(9) 0.26171(14) 0.57074(12) 0.0211 1.0000 Uani . .
C20 C 0.78895(9) 0.32960(14) 0.42501(12) 0.0217 1.0000 Uani . .
C21 C 0.78087(11) 0.25889(15) 0.38468(13) 0.0277 1.0000 Uani . .
C22 C 0.85963(11) 0.60684(17) 0.68193(14) 0.0307 1.0000 Uani . .
C23 C 0.87769(14) 0.6834(2) 0.67829(18) 0.0423 1.0000 Uani . .
C24 C 0.89299(16) 0.7206(3) 0.7325(2) 0.0537 1.0000 Uani . .
C25 C 0.89004(16) 0.6825(3) 0.7893(2) 0.0551 1.0000 Uani . .
C26 C 0.87362(15) 0.6064(3) 0.79217(17) 0.0513 1.0000 Uani . .
C27 C 0.85802(13) 0.5678(2) 0.73854(15) 0.0392 1.0000 Uani . .
C28 C 0.84062(9) 0.18473(14) 0.60040(11) 0.0220 1.0000 Uani . .
C29 C 0.85910(11) 0.18708(16) 0.66089(12) 0.0278 1.0000 Uani . .
C30 C 0.87056(11) 0.11733(17) 0.69150(13) 0.0308 1.0000 Uani . .
C31 C 0.86383(11) 0.04463(17) 0.66200(13) 0.0303 1.0000 Uani . .
C32 C 0.84558(11) 0.04206(16) 0.60220(13) 0.0305 1.0000 Uani . .
C33 C 0.83387(11) 0.11165(15) 0.57167(13) 0.0266 1.0000 Uani . .
C34 C 0.500000(7) 0.7602(3) 0.750000(7) 0.0617 1.0000 Uani S T
C35 C 0.50965(17) 0.7194(2) 0.80475(19) 0.0497 1.0000 Uani . .
C36 C 0.50977(10) 0.63709(16) 0.80293(14) 0.0293 1.0000 Uani . .
C37 C 0.52070(10) 0.58621(17) 0.85759(14) 0.0292 1.0000 Uani . .
C38 C 0.53005(13) 0.6224(2) 0.91987(16) 0.0385 1.0000 Uani . .
C39 C 0.52518(10) 0.37812(17) 0.86471(13) 0.0273 1.0000 Uani . .
C40 C 0.53365(13) 0.3116(2) 0.90841(16) 0.0399 1.0000 Uani . .
C41 C 0.5136(2) 0.2393(3) 0.8927(3) 0.0763 1.0000 Uani . .
C42 C 0.5220(3) 0.1718(4) 0.9278(4) 0.0937 1.0000 Uani . .
C43 C 0.5492(3) 0.1784(4) 0.9808(3) 0.0960 1.0000 Uani . .
C44 C 0.5699(2) 0.2479(3) 0.9953(2) 0.0666 1.0000 Uani . .
C45 C 0.56376(15) 0.3136(2) 0.95751(16) 0.0454 1.0000 Uani . .
N1 N 0.74966(8) 0.44267(12) 0.56409(10) 0.0235 1.0000 Uani . .
N2 N 0.56479(8) 0.47418(14) 0.71567(10) 0.0253 1.0000 Uani . .
N3 N 0.72930(10) 0.61220(15) 0.69505(13) 0.0343 1.0000 Uani . .
N4 N 0.68472(11) 0.61681(15) 0.49962(12) 0.0359 1.0000 Uani . .
N5 N 0.60458(11) 0.68408(15) 0.64727(13) 0.0370 1.0000 Uani . .
N6 N 0.56039(10) 0.51754(17) 0.52438(13) 0.0360 1.0000 Uani . .
N7 N 0.62083(10) 0.32756(15) 0.57281(13) 0.0340 1.0000 Uani . .
N8 N 0.68885(10) 0.38258(15) 0.72636(12) 0.0329 1.0000 Uani . .
N11 N 0.79268(8) 0.46883(12) 0.44014(9) 0.0214 1.0000 Uani . .
N12 N 0.81514(8) 0.56785(13) 0.52438(10) 0.0239 1.0000 Uani . .
N13 N 0.83005(10) 0.61003(13) 0.57551(11) 0.0292 1.0000 Uani . .
N14 N 0.81374(8) 0.25783(12) 0.51009(10) 0.0229 1.0000 Uani . .
N15 N 0.80369(8) 0.32871(12) 0.48212(10) 0.0216 1.0000 Uani . .
N16 N 0.5000 0.59871(18) 0.7500 0.0247 1.0000 Uani S T
N17 N 0.52081(8) 0.51179(13) 0.84413(11) 0.0252 1.0000 Uani . .
N18 N 0.52984(9) 0.45413(14) 0.88711(11) 0.0267 1.0000 Uani . .
O1 O 0.83969(11) 0.49139(12) 0.62323(11) 0.0359 1.0000 Uani . .
O2 O 0.82896(8) 0.32484(11) 0.59893(9) 0.0277 1.0000 Uani . .
O3 O 0.88144(8) 0.43951(15) 0.50453(11) 0.0374 1.0000 Uani . .
O4 O 0.51483(9) 0.36613(13) 0.80996(10) 0.0356 1.0000 Uani . .
O5 O 0.69566(14) 0.73353(15) 0.40594(12) 0.0606 1.0000 Uani . .
O6 O 0.91020(14) 0.5331(2) 0.40978(16) 0.0642 1.0000 Uani . .
O7 O 0.92330(15) 0.2978(2) 0.5008(2) 0.0800 1.0000 Uani . .
O8 O 0.81870(12) 0.63647(17) 0.23465(12) 0.0526 1.0000 Uani . .
O9 O 0.74489(10) 0.72620(13) 0.29039(12) 0.0409 1.0000 Uani . .
O10 O 0.61270(16) 0.8535(2) 0.6750(2) 0.0777 1.0000 Uani . .
C9 C 0.9230(7) 0.3956(13) 0.6674(9) 0.082(3) 0.3330 Uiso . .
C10 C 0.9624(8) 0.4212(12) 0.6318(10) 0.082(3) 0.3330 Uiso . .
N9 N 0.9952(6) 0.4546(10) 0.6065(8) 0.082(3) 0.3330 Uiso . .
H31 H 0.8882 0.3952 0.4944 0.0460 1.0000 Uiso R .
H32 H 0.8852 0.4669 0.4735 0.0460 1.0000 Uiso R .
H51 H 0.7132 0.7275 0.3763 0.0720 1.0000 Uiso R .
H52 H 0.6951 0.6928 0.4265 0.0720 1.0000 Uiso R .
H81 H 0.8171 0.6378 0.1969 0.0620 1.0000 Uiso R .
H82 H 0.8005 0.6714 0.2451 0.0620 1.0000 Uiso R .
H91 H 0.7471 0.7740 0.2846 0.0490 1.0000 Uiso R .
H92 H 0.7226 0.7095 0.2711 0.0490 1.0000 Uiso R .
H101 H 0.6358 0.8526 0.6975 0.0930 1.0000 Uiso R .
H102 H 0.6020 0.8090 0.6695 0.0930 1.0000 Uiso R .
H121 H 0.7573 0.3880 0.3127 0.0340 1.0000 Uiso R .
H131 H 0.8316 0.6609 0.5759 0.0350 1.0000 Uiso R .
H141 H 0.8112 0.2135 0.4906 0.0280 1.0000 Uiso R .
H171 H 0.8266 0.7136 0.4883 0.0510 1.0000 Uiso R .
H172 H 0.7759 0.7104 0.4610 0.0510 1.0000 Uiso R .
H173 H 0.8190 0.6961 0.4174 0.0510 1.0000 Uiso R .
H181 H 0.5376 0.4643 0.9250 0.0330 1.0000 Uiso R .
H211 H 0.8080 0.2474 0.3610 0.0340 1.0000 Uiso R .
H212 H 0.7554 0.2686 0.3569 0.0340 1.0000 Uiso R .
H213 H 0.7736 0.2141 0.4106 0.0340 1.0000 Uiso R .
H231 H 0.8796 0.7089 0.6400 0.0510 1.0000 Uiso R .
H241 H 0.9050 0.7719 0.7303 0.0650 1.0000 Uiso R .
H251 H 0.8995 0.7080 0.8259 0.0660 1.0000 Uiso R .
H261 H 0.8726 0.5799 0.8302 0.0620 1.0000 Uiso R .
H271 H 0.8463 0.5173 0.7411 0.0480 1.0000 Uiso R .
H291 H 0.8632 0.2353 0.6808 0.0340 1.0000 Uiso R .
H301 H 0.8827 0.1189 0.7317 0.0370 1.0000 Uiso R .
H311 H 0.8714 -0.0025 0.6824 0.0360 1.0000 Uiso R .
H321 H 0.8409 -0.0060 0.5825 0.0380 1.0000 Uiso R .
H331 H 0.8221 0.1089 0.5320 0.0330 1.0000 Uiso R .
H341 H 0.5000 0.8149 0.7500 0.0750 1.0000 Uiso RS .
H351 H 0.5147 0.7458 0.8419 0.0600 1.0000 Uiso R .
H381 H 0.5036 0.6515 0.9335 0.0470 1.0000 Uiso R .
H382 H 0.5549 0.6584 0.9168 0.0470 1.0000 Uiso R .
H383 H 0.5376 0.5836 0.9504 0.0470 1.0000 Uiso R .
H411 H 0.4934 0.2367 0.8594 0.0920 1.0000 Uiso R .
H421 H 0.5096 0.1229 0.9167 0.1200 1.0000 Uiso R .
H431 H 0.5524 0.1356 1.0070 0.1200 1.0000 Uiso R .
H441 H 0.5888 0.2510 1.0300 0.0810 1.0000 Uiso R .
H451 H 0.5806 0.3593 0.9647 0.0540 1.0000 Uiso R .
H452 H 0.7496 0.5199 0.2836 0.0400 1.0000 Uiso R .
H453 H 0.7708 0.6194 0.3540 0.0390 1.0000 Uiso R .
H93 H 0.9140 0.3439 0.6545 0.1002 0.3330 Uiso R .
H94 H 0.9310 0.3947 0.7104 0.1002 0.3330 Uiso R .
H95 H 0.8981 0.4313 0.6611 0.1002 0.3330 Uiso R .

loop_
_atom_site_aniso_label
_atom_site_aniso_U_11
_atom_site_aniso_U_22
_atom_site_aniso_U_33
_atom_site_aniso_U_23
_atom_site_aniso_U_13
_atom_site_aniso_U_12
W1 0.01965(5) 0.01476(5) 0.01258(5) -0.00029(3) 0.00188(3) 0.00189(3)
Ni1 0.02414(16) 0.02345(15) 0.01730(14) 0.00364(10) 0.00295(11) 0.00160(11)
Ni2 0.0246(2) 0.0228(2) 0.0292(2) 0.0000 0.01022(18) 0.0000
C1 0.0254(11) 0.0176(9) 0.0176(10) 0.0008(7) 0.0016(8) 0.0004(8)
C2 0.0262(11) 0.0216(10) 0.0178(10) 0.0012(8) -0.0003(8) 0.0041(8)
C3 0.0310(13) 0.0204(10) 0.0195(11) -0.0004(8) -0.0010(9) 0.0021(9)
C4 0.0312(13) 0.0220(10) 0.0224(11) 0.0003(8) 0.0010(9) 0.0012(9)
C5 0.0354(14) 0.0235(11) 0.0178(11) -0.0002(8) 0.0013(9) 0.0053(9)
C6 0.0275(12) 0.0272(11) 0.0217(11) 0.0022(9) 0.0009(9) 0.0010(9)
C7 0.0266(13) 0.0244(11) 0.0229(12) -0.0005(8) 0.0034(9) 0.0021(9)
C8 0.0228(11) 0.0190(10) 0.0227(11) -0.0017(8) -0.0003(9) 0.0021(8)
C11 0.0242(12) 0.0207(10) 0.0194(11) 0.0016(8) 0.0042(9) 0.0045(8)
C12 0.0359(14) 0.0274(12) 0.0204(12) 0.0009(9) -0.0031(10) 0.0038(10)
C13 0.0457(17) 0.0342(14) 0.0186(12) 0.0071(9) -0.0013(11) 0.0064(11)
C14 0.0465(17) 0.0250(12) 0.0241(13) 0.0070(9) 0.0045(11) 0.0102(11)
C15 0.0344(13) 0.0207(11) 0.0197(11) 0.0020(8) 0.0042(9) 0.0031(9)
C16 0.0392(15) 0.0208(11) 0.0214(12) 0.0001(9) 0.0079(10) 0.0009(9)
C17 0.074(3) 0.0187(12) 0.0326(15) 0.0051(10) 0.0042(15) -0.0017(13)
C18 0.0377(14) 0.0221(11) 0.0252(12) -0.0001(9) 0.0026(10) -0.0018(10)
C19 0.0248(12) 0.0184(10) 0.0202(11) -0.0002(8) 0.0012(9) 0.0024(8)
C20 0.0238(11) 0.0224(10) 0.0189(11) 0.0027(8) 0.0031(9) 0.0006(8)
C21 0.0358(14) 0.0208(11) 0.0264(12) -0.0018(9) -0.0013(10) 0.0020(9)
C22 0.0363(15) 0.0273(12) 0.0285(13) -0.0039(10) 0.0004(11) -0.0018(10)
C23 0.056(2) 0.0305(14) 0.0405(18) -0.0015(12) -0.0084(15) -0.0058(13)
C24 0.058(2) 0.0442(19) 0.059(2) -0.0165(17) -0.0102(19) -0.0077(16)
C25 0.048(2) 0.075(3) 0.042(2) -0.0287(19) -0.0065(17) -0.0048(19)
C26 0.048(2) 0.077(3) 0.0294(17) -0.0032(16) 0.0027(15) -0.0099(18)
C27 0.0439(18) 0.0462(17) 0.0274(14) -0.0023(12) 0.0031(12) -0.0064(13)
C28 0.0266(12) 0.0210(10) 0.0183(11) 0.0014(8) 0.0016(9) 0.0034(8)
C29 0.0383(15) 0.0254(11) 0.0198(12) -0.0033(8) -0.0024(10) 0.0019(10)
C30 0.0404(16) 0.0312(13) 0.0207(12) 0.0035(9) -0.0013(11) 0.0040(10)
C31 0.0384(15) 0.0290(12) 0.0236(12) 0.0074(9) 0.0019(10) 0.0061(10)
C32 0.0451(16) 0.0218(11) 0.0245(12) 0.0023(9) -0.0004(11) -0.0001(10)
C33 0.0360(14) 0.0218(11) 0.0221(12) 0.0008(8) -0.0005(10) -0.0018(9)
C34 0.107(6) 0.022(2) 0.056(3) 0.0000 0.004(3) 0.0000
C35 0.076(3) 0.0263(14) 0.047(2) -0.0074(13) 0.0027(19) -0.0026(15)
C36 0.0295(14) 0.0251(12) 0.0334(14) -0.0012(10) 0.0048(11) -0.0024(9)
C37 0.0277(13) 0.0287(13) 0.0311(14) -0.0038(10) 0.0042(10) -0.0020(9)
C38 0.0475(19) 0.0362(15) 0.0318(15) -0.0072(11) 0.0042(13) -0.0077(13)
C39 0.0296(13) 0.0306(13) 0.0215(12) 0.0016(9) -0.0009(10) 0.0008(9)
C40 0.0488(19) 0.0394(16) 0.0314(15) 0.0094(12) -0.0093(13) -0.0021(13)
C41 0.080(4) 0.056(3) 0.092(4) 0.027(3) -0.032(3) -0.022(2)
C42 0.093(5) 0.055(3) 0.134(6) 0.042(3) -0.001(4) -0.009(3)
C43 0.118(6) 0.086(4) 0.084(4) 0.052(4) -0.007(4) 0.020(4)
C44 0.097(4) 0.067(3) 0.036(2) 0.0085(18) -0.014(2) 0.036(3)
C45 0.060(2) 0.0461(18) 0.0305(16) -0.0073(13) -0.0094(15) 0.0212(16)
N1 0.0289(11) 0.0211(9) 0.0206(10) 0.0006(7) 0.0041(8) 0.0029(7)
N2 0.0274(11) 0.0259(10) 0.0226(10) 0.0003(8) 0.0045(8) 0.0006(8)
N3 0.0406(14) 0.0280(11) 0.0342(13) -0.0001(9) -0.0085(11) -0.0036(9)
N4 0.0496(16) 0.0283(11) 0.0300(12) 0.0060(9) 0.0090(11) 0.0005(10)
N5 0.0515(17) 0.0265(11) 0.0329(13) -0.0034(9) 0.0014(11) 0.0115(10)
N6 0.0375(14) 0.0386(13) 0.0318(13) 0.0032(10) -0.0080(10) 0.0017(10)
N7 0.0371(14) 0.0275(11) 0.0375(13) -0.0095(9) 0.0055(11) 0.0016(9)
N8 0.0442(15) 0.0255(11) 0.0291(12) 0.0048(9) -0.0028(10) 0.0000(9)
N11 0.0289(10) 0.0195(9) 0.0160(9) 0.0044(7) 0.0038(7) 0.0037(7)
N12 0.0272(11) 0.0207(9) 0.0238(10) -0.0027(7) 0.0032(8) -0.0018(7)
N13 0.0440(14) 0.0195(9) 0.0241(11) -0.0019(8) 0.0019(10) -0.0027(9)
N14 0.0324(11) 0.0161(8) 0.0204(10) 0.0010(7) 0.0008(8) 0.0040(7)
N15 0.0262(11) 0.0187(9) 0.0200(10) 0.0032(7) 0.0033(8) 0.0041(7)
N16 0.0279(16) 0.0183(12) 0.0279(15) 0.0000 0.0058(12) 0.0000
N17 0.0255(10) 0.0265(10) 0.0237(10) -0.0012(8) 0.0029(8) 0.0000(8)
N18 0.0311(12) 0.0294(11) 0.0195(10) -0.0019(8) 0.0003(8) -0.0014(8)
O1 0.0587(15) 0.0215(9) 0.0273(10) 0.0025(7) -0.0004(10) -0.0033(9)
O2 0.0372(11) 0.0202(8) 0.0257(9) -0.0017(6) -0.0022(8) 0.0014(7)
O3 0.0307(11) 0.0430(12) 0.0386(12) 0.0093(9) 0.0078(9) 0.0015(9)
O4 0.0518(14) 0.0317(10) 0.0232(10) -0.0037(8) -0.0079(9) 0.0045(9)
O5 0.117(3) 0.0308(12) 0.0340(13) 0.0138(9) 0.0247(15) 0.0220(14)
O6 0.077(2) 0.0621(19) 0.0537(18) 0.0099(15) 0.0175(16) -0.0109(17)
O7 0.069(2) 0.0554(19) 0.116(3) -0.022(2) 0.002(2) 0.0019(17)
O8 0.083(2) 0.0470(14) 0.0276(12) 0.0061(10) 0.0122(12) 0.0039(13)
O9 0.0565(16) 0.0242(9) 0.0420(13) 0.0008(8) -0.0143(11) -0.0097(9)
O10 0.100(3) 0.0370(15) 0.096(3) -0.0031(16) -0.023(2) -0.0013(17)

loop_
_atom_type_symbol
_atom_type_scat_dispersion_real
_atom_type_scat_dispersion_imag
_atom_type_scat_Cromer_Mann_a1
_atom_type_scat_Cromer_Mann_b1
_atom_type_scat_Cromer_Mann_a2
_atom_type_scat_Cromer_Mann_b2
_atom_type_scat_Cromer_Mann_a3
_atom_type_scat_Cromer_Mann_b3
_atom_type_scat_Cromer_Mann_a4
_atom_type_scat_Cromer_Mann_b4
_atom_type_scat_Cromer_Mann_c
_atom_type_scat_source
C 0.0033 0.0016 2.3100 20.8439 1.0200 10.2075 1.5886 0.5687 0.8650 51.6512 0.2156 'International Tables Vol C 4.2.6.8 and 6.1.1.4'
H 0.0000 0.0000 0.4930 10.5109 0.3229 26.1257 0.1402 3.1424 0.0408 57.7998 0.0030 'International Tables Vol C 4.2.6.8 and 6.1.1.4'
N 0.0061 0.0033 12.2126 0.0057 3.1322 9.8933 2.0125 28.9975 1.1663 0.5826 -11.5290 'International Tables Vol C 4.2.6.8 and 6.1.1.4'
Ni 0.3393 1.1124 12.8376 3.8785 7.2920 0.2565 4.4438 12.1763 2.3800 66.3421 1.0341 'International Tables Vol C 4.2.6.8 and 6.1.1.4'
O 0.0106 0.0060 3.0485 13.2771 2.2868 5.7011 1.5463 0.3239 0.8670 32.9089 0.2508 'International Tables Vol C 4.2.6.8 and 6.1.1.4'
W -0.8490 6.8722 29.0818 1.7203 15.4300 9.2259 14.4327 0.3217 5.1198 57.0560 9.8875 'International Tables Vol C 4.2.6.8 and 6.1.1.4'

loop_
_geom_angle_atom_site_label_1
_geom_angle_site_symmetry_1
_geom_angle_atom_site_label_2
_geom_angle_atom_site_label_3
_geom_angle_site_symmetry_3
_geom_angle
_geom_angle_publ_flag
C1 . W1 C2 . 144.18(9) yes
C1 . W1 C3 . 76.94(9) yes
C2 . W1 C3 . 107.14(10) yes
C1 . W1 C4 . 70.30(9) yes
C2 . W1 C4 . 145.01(10) yes
C3 . W1 C4 . 82.43(10) yes
C1 . W1 C5 . 137.47(10) yes
C2 . W1 C5 . 74.79(10) yes
C3 . W1 C5 . 73.42(10) yes
C4 . W1 C5 . 76.11(10) yes
C1 . W1 C6 . 119.00(10) yes
C2 . W1 C6 . 78.79(10) yes
C3 . W1 C6 . 144.57(9) yes
C4 . W1 C6 . 75.15(10) yes
C5 . W1 C6 . 74.77(10) yes
C1 . W1 C7 . 77.69(9) yes
C2 . W1 C7 . 80.63(10) yes
C3 . W1 C7 . 144.74(10) yes
C4 . W1 C7 . 111.23(10) yes
C5 . W1 C7 . 140.32(11) yes
C1 . W1 C8 . 74.47(9) yes
C2 . W1 C8 . 72.48(9) yes
C3 . W1 C8 . 75.25(9) yes
C4 . W1 C8 . 141.64(10) yes
C5 . W1 C8 . 124.64(9) yes
C6 . W1 C7 . 70.18(10) yes
C6 . W1 C8 . 137.45(10) yes
C7 . W1 C8 . 74.64(10) yes
N1 . Ni1 N11 . 94.52(9) yes
N1 . Ni1 N12 . 92.43(9) yes
N11 . Ni1 N12 . 76.41(9) yes
N1 . Ni1 N15 . 92.11(8) yes
N11 . Ni1 N15 . 74.17(8) yes
N12 . Ni1 N15 . 150.48(8) yes
N1 . Ni1 O1 . 87.99(10) yes
N11 . Ni1 O1 . 147.85(8) yes
N12 . Ni1 O1 . 71.46(8) yes
N15 . Ni1 O1 . 137.86(8) yes
N1 . Ni1 O2 . 85.45(8) yes
N11 . Ni1 O2 . 140.03(8) yes
N12 . Ni1 O2 . 143.56(8) yes
N15 . Ni1 O2 . 65.91(7) yes
O1 . Ni1 O2 . 72.11(7) yes
N1 . Ni1 O3 . 171.36(9) yes
N11 . Ni1 O3 . 94.05(9) yes
N12 . Ni1 O3 . 90.67(10) yes
N15 . Ni1 O3 . 89.14(10) yes
O1 . Ni1 O3 . 85.35(10) yes
O2 . Ni1 O3 . 87.26(8) yes
O4 5_656 Ni2 N17 5_656 69.67(8) yes
O4 5_656 Ni2 N2 5_656 90.45(9) yes
N17 5_656 Ni2 N2 5_656 94.94(9) yes
O4 5_656 Ni2 N2 . 87.12(9) yes
N17 5_656 Ni2 N2 . 85.86(9) yes
N2 5_656 Ni2 N2 . 177.01(13) yes
O4 5_656 Ni2 N16 . 144.19(5) yes
N17 5_656 Ni2 N16 . 74.54(6) yes
N2 5_656 Ni2 N16 . 91.50(7) yes
N2 . Ni2 N16 . 91.50(7) yes
O4 5_656 Ni2 N17 . 141.24(8) yes
N17 5_656 Ni2 N17 . 149.08(12) yes
N2 5_656 Ni2 N17 . 85.86(9) yes
N2 . Ni2 N17 . 94.94(9) yes
N16 . Ni2 N17 . 74.54(6) yes
O4 5_656 Ni2 O4 . 71.61(11) yes
N17 5_656 Ni2 O4 . 141.24(8) yes
N2 5_656 Ni2 O4 . 87.12(9) yes
N2 . Ni2 O4 . 90.45(9) yes
N16 . Ni2 O4 . 144.19(5) yes
N17 . Ni2 O4 . 69.67(8) yes
W1 . C1 N1 . 175.3(2) yes
W1 . C2 N2 . 177.5(2) yes
W1 . C3 N3 . 179.3(3) yes
W1 . C4 N4 . 178.3(2) yes
W1 . C5 N5 . 179.3(3) yes
W1 . C6 N6 . 178.7(3) yes
W1 . C7 N7 . 179.0(2) yes
W1 . C8 N8 . 176.3(2) yes
C12 . C11 C20 . 124.6(2) yes
C12 . C11 N11 . 121.1(2) yes
C20 . C11 N11 . 114.2(2) yes
C11 . C12 C13 . 118.2(3) yes
C11 . C12 H121 . 121.5 no
C13 . C12 H121 . 120.3 no
C12 . C13 C14 . 120.1(3) yes
C12 . C13 H452 . 119.7 no
C14 . C13 H452 . 120.3 no
C13 . C14 C15 . 118.8(2) yes
C13 . C14 H453 . 121.1 no
C15 . C14 H453 . 120.2 no
C14 . C15 C16 . 124.8(2) yes
C14 . C15 N11 . 120.5(2) yes
C16 . C15 N11 . 114.7(2) yes
C15 . C16 C17 . 120.4(3) yes
C15 . C16 N12 . 113.2(2) yes
C17 . C16 N12 . 126.4(3) yes
C16 . C17 H171 . 109.2 no
C16 . C17 H172 . 108.6 no
H171 . C17 H172 . 110.5 no
C16 . C17 H173 . 109.5 no
H171 . C17 H173 . 108.6 no
H172 . C17 H173 . 110.4 no
C22 . C18 N13 . 116.8(2) yes
C22 . C18 O1 . 122.3(3) yes
N13 . C18 O1 . 120.9(3) yes
C28 . C19 N14 . 115.9(2) yes
C28 . C19 O2 . 122.9(2) yes
N14 . C19 O2 . 121.1(2) yes
C11 . C20 C21 . 120.6(2) yes
C11 . C20 N15 . 113.3(2) yes
C21 . C20 N15 . 126.1(2) yes
C20 . C21 H211 . 109.9 no
C20 . C21 H212 . 110.0 no
H211 . C21 H212 . 109.9 no
C20 . C21 H213 . 109.2 no
H211 . C21 H213 . 109.3 no
H212 . C21 H213 . 108.6 no
C18 . C22 C23 . 121.7(3) yes
C18 . C22 C27 . 118.1(3) yes
C23 . C22 C27 . 120.3(3) yes
C22 . C23 C24 . 119.3(4) yes
C22 . C23 H231 . 120.1 no
C24 . C23 H231 . 120.6 no
C23 . C24 C25 . 120.3(4) yes
C23 . C24 H241 . 119.6 no
C25 . C24 H241 . 120.1 no
C24 . C25 C26 . 120.0(3) yes
C24 . C25 H251 . 120.4 no
C26 . C25 H251 . 119.6 no
C25 . C26 C27 . 120.8(4) yes
C25 . C26 H261 . 120.2 no
C27 . C26 H261 . 119.0 no
C26 . C27 C22 . 119.2(3) yes
C26 . C27 H271 . 120.2 no
C22 . C27 H271 . 120.6 no
C19 . C28 C29 . 117.5(2) yes
C19 . C28 C33 . 123.4(2) yes
C29 . C28 C33 . 119.1(2) yes
C28 . C29 C30 . 120.2(2) yes
C28 . C29 H291 . 119.9 no
C30 . C29 H291 . 119.8 no
C29 . C30 C31 . 119.9(3) yes
C29 . C30 H301 . 120.2 no
C31 . C30 H301 . 119.9 no
C30 . C31 C32 . 120.0(2) yes
C30 . C31 H311 . 120.3 no
C32 . C31 H311 . 119.7 no
C31 . C32 C33 . 120.2(3) yes
C31 . C32 H321 . 120.3 no
C33 . C32 H321 . 119.5 no
C28 . C33 C32 . 120.5(3) yes
C28 . C33 H331 . 120.5 no
C32 . C33 H331 . 119.0 no
C35 5_656 C34 C35 . 120.6(5) yes
C35 5_656 C34 H341 . 119.7 no
C35 . C34 H341 . 119.7 no
C34 . C35 C36 . 118.2(4) yes
C34 . C35 H351 . 121.4 no
C36 . C35 H351 . 120.4 no
C35 . C36 C37 . 123.8(3) yes
C35 . C36 N16 . 120.5(3) yes
C37 . C36 N16 . 115.7(2) yes
C36 . C37 C38 . 120.4(3) yes
C36 . C37 N17 . 112.8(3) yes
C38 . C37 N17 . 126.8(3) yes
C37 . C38 H381 . 109.7 no
C37 . C38 H382 . 109.7 no
H381 . C38 H382 . 107.9 no
C37 . C38 H383 . 112.0 no
H381 . C38 H383 . 109.2 no
H382 . C38 H383 . 108.2 no
C40 . C39 N18 . 118.0(3) yes
C40 . C39 O4 . 121.2(3) yes
N18 . C39 O4 . 120.7(3) yes
C39 . C40 C41 . 116.2(3) yes
C39 . C40 C45 . 124.8(3) yes
C41 . C40 C45 . 118.4(4) yes
C40 . C41 C42 . 121.0(5) yes
C40 . C41 H411 . 119.6 no
C42 . C41 H411 . 119.4 no
C41 . C42 C43 . 118.5(6) yes
C41 . C42 H421 . 121.5 no
C43 . C42 H421 . 120.0 no
C42 . C43 C44 . 120.7(5) yes
C42 . C43 H431 . 119.6 no
C44 . C43 H431 . 119.8 no
C43 . C44 C45 . 120.2(5) yes
C43 . C44 H441 . 119.8 no
C45 . C44 H441 . 120.0 no
C44 . C45 C40 . 120.7(4) yes
C44 . C45 H451 . 120.2 no
C40 . C45 H451 . 119.1 no
Ni1 . N1 C1 . 162.9(2) yes
Ni2 . N2 C2 . 160.1(2) yes
C11 . N11 C15 . 121.3(2) yes
C11 . N11 Ni1 . 121.10(16) yes
C15 . N11 Ni1 . 117.53(17) yes
C16 . N12 Ni1 . 117.96(18) yes
C16 . N12 N13 . 122.4(2) yes
Ni1 . N12 N13 . 119.57(17) yes
N12 . N13 C18 . 114.5(2) yes
N12 . N13 H131 . 122.7 no
C18 . N13 H131 . 122.8 no
C19 . N14 N15 . 116.0(2) yes
C19 . N14 H141 . 122.0 no
N15 . N14 H141 . 122.0 no
Ni1 . N15 N14 . 123.34(16) yes
Ni1 . N15 C20 . 117.06(16) yes
N14 . N15 C20 . 119.6(2) yes
C36 . N16 C36 5_656 122.0(3) yes
C36 . N16 Ni2 . 119.01(17) yes
C36 5_656 N16 Ni2 . 119.01(17) yes
Ni2 . N17 C37 . 117.8(2) yes
Ni2 . N17 N18 . 119.04(17) yes
C37 . N17 N18 . 123.0(2) yes
C39 . N18 N17 . 114.3(2) yes
C39 . N18 H181 . 122.8 no
N17 . N18 H181 . 123.0 no
Ni1 . O1 C18 . 113.6(2) yes
Ni1 . O2 C19 . 112.84(17) yes
Ni1 . O3 H31 . 110.0 no
Ni1 . O3 H32 . 108.2 no
H31 . O3 H32 . 105.9 no
Ni2 . O4 C39 . 116.21(19) yes
H51 . O5 H52 . 109.1 no
H81 . O8 H82 . 102.5 no
H91 . O9 H92 . 109.0 no
H101 . O10 H102 . 112.0 no
C10 . C9 H93 . 109.8 no
C10 . C9 H94 . 108.8 no
H93 . C9 H94 . 109.5 no
C10 . C9 H95 . 109.9 no
H93 . C9 H95 . 109.5 no
H94 . C9 H95 . 109.5 no
C9 . C10 N9 . 170(2) yes

loop_
_geom_bond_atom_site_label_1
_geom_bond_atom_site_label_2
_geom_bond_site_symmetry_2
_geom_bond_distance
_geom_bond_publ_flag
W1 C1 . 2.165(2) yes
W1 C2 . 2.151(3) yes
W1 C3 . 2.165(3) yes
W1 C4 . 2.164(3) yes
W1 C5 . 2.164(3) yes
W1 C6 . 2.168(3) yes
W1 C7 . 2.165(3) yes
W1 C8 . 2.161(3) yes
Ni1 N1 . 2.025(2) yes
Ni1 N11 . 2.021(2) yes
Ni1 N12 . 2.090(2) yes
Ni1 N15 . 2.200(2) yes
Ni1 O1 . 2.314(2) yes
Ni1 O2 . 2.559(2) yes
Ni1 O3 . 2.033(2) yes
Ni2 O4 5_656 2.313(2) yes
Ni2 N17 5_656 2.182(2) yes
Ni2 N2 5_656 2.027(2) yes
Ni2 N2 . 2.027(2) yes
Ni2 N16 . 2.048(3) yes
Ni2 N17 . 2.182(2) yes
Ni2 O4 . 2.313(2) yes
C1 N1 . 1.145(3) yes
C2 N2 . 1.146(4) yes
C3 N3 . 1.150(4) yes
C4 N4 . 1.143(4) yes
C5 N5 . 1.154(4) yes
C6 N6 . 1.148(4) yes
C7 N7 . 1.147(4) yes
C8 N8 . 1.153(4) yes
C11 C12 . 1.392(4) yes
C11 C20 . 1.487(3) yes
C11 N11 . 1.339(3) yes
C12 C13 . 1.389(4) yes
C12 H121 . 0.929 no
C13 C14 . 1.388(5) yes
C13 H452 . 0.937 no
C14 C15 . 1.394(4) yes
C14 H453 . 0.927 no
C15 C16 . 1.473(4) yes
C15 N11 . 1.338(3) yes
C16 C17 . 1.496(4) yes
C16 N12 . 1.289(4) yes
C17 H171 . 0.962 no
C17 H172 . 0.969 no
C17 H173 . 0.961 no
C18 C22 . 1.489(4) yes
C18 N13 . 1.368(4) yes
C18 O1 . 1.235(3) yes
C19 C28 . 1.490(3) yes
C19 N14 . 1.366(3) yes
C19 O2 . 1.224(3) yes
C20 C21 . 1.491(4) yes
C20 N15 . 1.295(3) yes
C21 H211 . 0.959 no
C21 H212 . 0.964 no
C21 H213 . 0.962 no
C22 C23 . 1.397(4) yes
C22 C27 . 1.381(4) yes
C23 C24 . 1.392(5) yes
C23 H231 . 0.928 no
C24 C25 . 1.378(7) yes
C24 H241 . 0.935 no
C25 C26 . 1.371(7) yes
C25 H251 . 0.935 no
C26 C27 . 1.395(5) yes
C26 H261 . 0.929 no
C27 H271 . 0.919 no
C28 C29 . 1.402(4) yes
C28 C33 . 1.392(3) yes
C29 C30 . 1.387(4) yes
C29 H291 . 0.926 no
C30 C31 . 1.393(4) yes
C30 H301 . 0.930 no
C31 C32 . 1.386(4) yes
C31 H311 . 0.933 no
C32 C33 . 1.386(4) yes
C32 H321 . 0.925 no
C33 H331 . 0.917 no
C34 C35 5_656 1.387(5) yes
C34 C35 . 1.387(5) yes
C34 H341 . 0.923 no
C35 C36 . 1.390(4) yes
C35 H351 . 0.924 no
C36 C37 . 1.485(4) yes
C36 N16 . 1.335(3) yes
C37 C38 . 1.491(4) yes
C37 N17 . 1.288(4) yes
C38 H381 . 0.958 no
C38 H382 . 0.948 no
C38 H383 . 0.950 no
C39 C40 . 1.482(4) yes
C39 N18 . 1.376(4) yes
C39 O4 . 1.227(3) yes
C40 C41 . 1.392(6) yes
C40 C45 . 1.367(5) yes
C41 C42 . 1.386(7) yes
C41 H411 . 0.924 no
C42 C43 . 1.387(11) yes
C42 H421 . 0.931 no
C43 C44 . 1.354(10) yes
C43 H431 . 0.919 no
C44 C45 . 1.385(6) yes
C44 H441 . 0.925 no
C45 H451 . 0.926 no
N12 N13 . 1.375(3) yes
N13 H131 . 0.860 no
N14 N15 . 1.369(3) yes
N14 H141 . 0.859 no
N17 N18 . 1.364(3) yes
N18 H181 . 0.860 no
O3 H31 . 0.803 no
O3 H32 . 0.817 no
O5 H51 . 0.821 no
O5 H52 . 0.816 no
O8 H81 . 0.811 no
O8 H82 . 0.823 no
O9 H91 . 0.819 no
O9 H92 . 0.818 no
O10 H101 . 0.826 no
O10 H102 . 0.821 no
C9 C10 . 1.45(3) yes
C9 H93 . 0.950 no
C9 H94 . 0.950 no
C9 H95 . 0.950 no
C10 N9 . 1.23(3) yes

loop_
_geom_hbond_atom_site_label_D
_geom_hbond_atom_site_label_H
_geom_hbond_atom_site_label_A
_geom_hbond_site_symmetry_A
_geom_hbond_angle_DHA
_geom_hbond_distance_DH
_geom_hbond_distance_HA
_geom_hbond_distance_DA
_geom_hbond_publ_flag
O3 H31 O7 . 154.17(15) 0.803 1.939 2.685(6) yes
O3 H32 O6 . 164.81(15) 0.817 1.909 2.706(6) yes
O5 H51 O9 . 166.31(12) 0.821 2.062 2.866(6) yes
O5 H52 N4 . 160.71(10) 0.816 2.047 2.830(6) yes
O8 H81 O2 6_564 160.53(10) 0.811 2.218 2.995(6) yes
O8 H82 O9 . 159.36(10) 0.823 2.105 2.890(6) yes
O9 H91 N3 4_666 154.36(10) 0.819 2.085 2.845(6) yes
O9 H92 N8 6_564 149.99(11) 0.818 2.071 2.810(6) yes
O10 H101 O8 4_666 166.35(16) 0.826 1.971 2.781(6) yes
O10 H102 N5 . 155.42(16) 0.821 2.162 2.929(6) yes
N13 H131 O5 4_666 151.20(13) 0.860 1.988 2.773(6) yes
C17 H171 O5 4_666 126.59(14) 0.962 2.521 3.189(6) yes
N18 H181 N6 6_565 175.93(10) 0.860 2.248 3.106(6) yes
C38 H383 N6 6_565 176.87(11) 0.950 2.420 3.369(6) yes
C45 H451 N6 6_565 130.54(13) 0.926 2.510 3.190(6) yes
C14 H453 O9 . 154.02(10) 0.927 2.379 3.238(6) yes
C9 H95 O1 . 163.5(6) 0.950 2.138 3.061(6) yes
